data_4101328
loop_
_publ_author_name
'Jabri, Amir'
'Temple, Claire'
'Crewdson, Patrick'
'Gambarotta, Sandro'
'Korobkov, Ilia'
'Duchateau, Robbert'

_publ_section_title
;
 Role of the metal oxidation state in the SNS-Cr catalyst for ethylene
 trimerization: isolation of di- and trivalent cationic intermediates.
;
_journal_issue 28
_journal_name_full 'Journal of the American Chemical Society'
_journal_page_first 9238
_journal_page_last 9247
_journal_paper_doi 10.1021/ja0623717
_journal_volume 128
_journal_year 2006
_chemical_formula_sum 'C20 H39 Cl2 Cr N O S2'
_chemical_formula_weight 495.53
_chemical_name_systematic
; 
 ? 
;
_space_group_IT_number 14
_symmetry_cell_setting monoclinic
_symmetry_space_group_name_Hall '-P 2yn'
_symmetry_space_group_name_H-M 'P 1 21/n 1'
_atom_sites_solution_hydrogens geom
_atom_sites_solution_primary direct
_atom_sites_solution_secondary difmap
_audit_creation_method SHELXL-97
_cell_angle_alpha 90.00
_cell_angle_beta 115.98(3)
_cell_angle_gamma 90.00
_cell_formula_units_Z 4
_cell_length_a 11.198(7)
_cell_length_b 20.051(15)
_cell_length_c 12.262(9)
_cell_measurement_reflns_used 137
_cell_measurement_temperature 208(2)
_cell_measurement_theta_max 20.80
_cell_measurement_theta_min 2.03
_cell_volume 2475(3)
_computing_cell_refinement 'SMART, Bruker (2000)'
_computing_data_collection 'SMART, Bruker (2000)'
_computing_data_reduction 'XPREP, Bruker (2000)'
_computing_molecular_graphics 'SHELXTL, Bruker (2000)'
_computing_publication_material 'SHELXTL, Bruker (2000)'
_computing_structure_refinement 'SHELXL-97 (Sheldrick, 1997)'
_computing_structure_solution 'SHELXS-97 (Sheldrick, 1990)'
_diffrn_ambient_temperature 208(2)
_diffrn_measured_fraction_theta_full 0.995
_diffrn_measured_fraction_theta_max 0.995
_diffrn_measurement_device_type 'CCD area detector'
_diffrn_measurement_method 'phi and omega scans'
_diffrn_radiation_monochromator graphite
_diffrn_radiation_source 'fine-focus sealed tube'
_diffrn_radiation_type MoK\a
_diffrn_radiation_wavelength 0.71073
_diffrn_reflns_av_R_equivalents 0.1852
_diffrn_reflns_av_sigmaI/netI 0.1248
_diffrn_reflns_limit_h_max 11
_diffrn_reflns_limit_h_min -11
_diffrn_reflns_limit_k_max 19
_diffrn_reflns_limit_k_min -19
_diffrn_reflns_limit_l_max 12
_diffrn_reflns_limit_l_min -12
_diffrn_reflns_number 14717
_diffrn_reflns_theta_full 20.80
_diffrn_reflns_theta_max 20.80
_diffrn_reflns_theta_min 2.03
_diffrn_standards_decay_% <1
_exptl_absorpt_coefficient_mu 0.857
_exptl_absorpt_correction_T_max 0.9192
_exptl_absorpt_correction_T_min 0.8472
_exptl_absorpt_correction_type multi-scan
_exptl_absorpt_process_details 'SADABS, Bruker (2000)'
_exptl_crystal_colour light_blue
_exptl_crystal_density_diffrn 1.330
_exptl_crystal_density_method 'not measured'
_exptl_crystal_description needle
_exptl_crystal_F_000 1052
_exptl_crystal_size_max 0.20
_exptl_crystal_size_mid 0.15
_exptl_crystal_size_min 0.10
_refine_diff_density_max 0.533
_refine_diff_density_min -0.387
_refine_diff_density_rms 0.084
_refine_ls_extinction_method none
_refine_ls_goodness_of_fit_ref 1.012
_refine_ls_hydrogen_treatment constr
_refine_ls_matrix_type full
_refine_ls_number_parameters 244
_refine_ls_number_reflns 2567
_refine_ls_number_restraints 0
_refine_ls_restrained_S_all 1.012
_refine_ls_R_factor_all 0.1402
_refine_ls_R_factor_gt 0.0642
_refine_ls_shift/su_max 0.001
_refine_ls_shift/su_mean 0.001
_refine_ls_structure_factor_coef Fsqd
_refine_ls_weighting_details 'calc w=1/[\s^2^(Fo^2^)+(0.0576P)^2^]'
_refine_ls_weighting_scheme calc
_refine_ls_wR_factor_gt 0.1173
_refine_ls_wR_factor_ref 0.1422
_reflns_number_gt 1440
_reflns_number_total 2567
_reflns_threshold_expression >2sigma(I)
_cod_data_source_file ja0623717si20060406_014741.cif
_cod_data_source_block sg2709
_cod_depositor_comments
;
The following automatic conversions were performed:
'_symmetry_cell_setting' value 'Monoclinic' changed to 'monoclinic'
according to '/home/saulius/struct/CIF-dictionaries/cif_core.dic'
dictionary named 'cif_core.dic' version 2.4.1 from 2010-06-29.

Automatic conversion script
Id: cif_fix_enum 1527 2010-12-29 10:47:43Z saulius 
;
_cod_original_sg_symbol_H-M P2(1)/n
_cod_database_code 4101328

loop_
_symmetry_equiv_pos_as_xyz
'x, y, z'
'-x+1/2, y+1/2, -z+1/2'
'-x, -y, -z'
'x-1/2, -y-1/2, z-1/2'

loop_
_atom_site_label
_atom_site_type_symbol
_atom_site_fract_x
_atom_site_fract_y
_atom_site_fract_z
_atom_site_U_iso_or_equiv
_atom_site_adp_type
_atom_site_occupancy
_atom_site_symmetry_multiplicity
_atom_site_calc_flag
_atom_site_refinement_flags
Cr1 Cr 0.31796(14) 0.59444(7) 0.08826(13) 0.0280(5) Uani 1 1 d .
Cl1 Cl 0.5390(2) 0.59246(12) 0.1023(2) 0.0383(7) Uani 1 1 d .
Cl2 Cl 0.0979(2) 0.59744(12) 0.0691(2) 0.0389(7) Uani 1 1 d .
N1 N 0.2774(7) 0.5067(3) -0.0219(6) 0.0277(19) Uani 1 1 d .
H1C H 0.35706 0.49687 -0.02993 0.065 Uiso 1 1 calc R
O1 O 0.3698(6) 0.6761(3) 0.2071(5) 0.0355(17) Uani 1 1 d .
S1 S 0.2099(2) 0.65054(12) -0.1489(2) 0.0371(7) Uani 1 1 d .
S2 S 0.4043(2) 0.49609(13) 0.2736(2) 0.0375(7) Uani 1 1 d .
C1 C 0.3382(9) 0.6940(5) -0.1745(7) 0.032(2) Uani 1 1 d .
H1A H 0.4160 0.6640 -0.1491 0.039 Uiso 1 1 calc R
C2 C 0.2961(11) 0.7127(5) -0.3052(8) 0.055(3) Uani 1 1 d .
H2A H 0.2125 0.7376 -0.3354 0.065 Uiso 1 1 calc R
H2B H 0.2807 0.6721 -0.3539 0.065 Uiso 1 1 calc R
C3 C 0.4001(11) 0.7546(5) -0.3193(9) 0.060(3) Uani 1 1 d .
H3A H 0.4796 0.7274 -0.2996 0.072 Uiso 1 1 calc R
H3B H 0.3665 0.7685 -0.4043 0.072 Uiso 1 1 calc R
C4 C 0.4379(12) 0.8151(5) -0.2409(10) 0.063(3) Uani 1 1 d .
H4A H 0.3613 0.8450 -0.2655 0.076 Uiso 1 1 calc R
H4B H 0.5091 0.8390 -0.2504 0.076 Uiso 1 1 calc R
C5 C 0.4846(10) 0.7952(5) -0.1093(9) 0.052(3) Uani 1 1 d .
H5A H 0.5035 0.8354 -0.0590 0.062 Uiso 1 1 calc R
H5B H 0.5670 0.7694 -0.0823 0.062 Uiso 1 1 calc R
C6 C 0.3781(10) 0.7529(5) -0.0923(9) 0.042(3) Uani 1 1 d .
H6A H 0.4135 0.7378 -0.0079 0.050 Uiso 1 1 calc R
H6B H 0.2998 0.7806 -0.1092 0.050 Uiso 1 1 calc R
C7 C 0.2058(9) 0.5686(4) -0.2134(8) 0.039(3) Uani 1 1 d .
H7A H 0.1399 0.5685 -0.2986 0.047 Uiso 1 1 calc R
H7B H 0.2928 0.5590 -0.2108 0.047 Uiso 1 1 calc R
C8 C 0.1715(9) 0.5148(4) -0.1456(8) 0.034(3) Uani 1 1 d .
H8A H 0.0883 0.5265 -0.1418 0.041 Uiso 1 1 calc R
H8B H 0.1578 0.4725 -0.1895 0.041 Uiso 1 1 calc R
C9 C 0.2509(9) 0.4482(5) 0.0370(8) 0.034(3) Uani 1 1 d .
H9A H 0.2330 0.4093 -0.0164 0.041 Uiso 1 1 calc R
H9B H 0.1719 0.4566 0.0499 0.041 Uiso 1 1 calc R
C10 C 0.3682(10) 0.4333(4) 0.1579(8) 0.040(3) Uani 1 1 d .
H10A H 0.4473 0.4272 0.1440 0.048 Uiso 1 1 calc R
H10B H 0.3514 0.3910 0.1887 0.048 Uiso 1 1 calc R
C11 C 0.2737(9) 0.4825(4) 0.3223(8) 0.028(2) Uani 1 1 d .
H11A H 0.1873 0.4798 0.2495 0.034 Uiso 1 1 calc R
C12 C 0.2955(9) 0.4178(4) 0.3947(8) 0.041(3) Uani 1 1 d .
H12A H 0.2945 0.3800 0.3438 0.050 Uiso 1 1 calc R
H12B H 0.3828 0.4191 0.4650 0.050 Uiso 1 1 calc R
C13 C 0.1878(10) 0.4082(5) 0.4380(9) 0.048(3) Uani 1 1 d .
H13A H 0.2057 0.3674 0.4867 0.058 Uiso 1 1 calc R
H13B H 0.1012 0.4032 0.3678 0.058 Uiso 1 1 calc R
C14 C 0.1846(10) 0.4677(5) 0.5136(9) 0.042(3) Uani 1 1 d .
H14A H 0.1118 0.4621 0.5368 0.051 Uiso 1 1 calc R
H14B H 0.2680 0.4696 0.5881 0.051 Uiso 1 1 calc R
C15 C 0.1655(10) 0.5326(5) 0.4441(9) 0.047(3) Uani 1 1 d .
H15A H 0.1711 0.5701 0.4974 0.056 Uiso 1 1 calc R
H15B H 0.0770 0.5331 0.3755 0.056 Uiso 1 1 calc R
C16 C 0.2710(10) 0.5409(4) 0.3970(8) 0.040(3) Uani 1 1 d .
H16A H 0.2522 0.5815 0.3477 0.048 Uiso 1 1 calc R
H16B H 0.3585 0.5461 0.4660 0.048 Uiso 1 1 calc R
C17 C 0.4985(9) 0.6851(5) 0.3080(8) 0.044(3) Uani 1 1 d .
H17A H 0.5574 0.7104 0.2830 0.053 Uiso 1 1 calc R
H17B H 0.5397 0.6419 0.3403 0.053 Uiso 1 1 calc R
C18 C 0.4731(11) 0.7231(5) 0.4010(8) 0.050(3) Uani 1 1 d .
H18A H 0.4553 0.6927 0.4548 0.060 Uiso 1 1 calc R
H18B H 0.5491 0.7515 0.4501 0.060 Uiso 1 1 calc R
C19 C 0.3526(12) 0.7645(6) 0.3264(10) 0.084(4) Uani 1 1 d .
H19B H 0.2919 0.7661 0.3645 0.101 Uiso 1 1 calc R
H19C H 0.3784 0.8101 0.3174 0.101 Uiso 1 1 calc R
C20 C 0.2893(10) 0.7308(5) 0.2073(9) 0.050(3) Uani 1 1 d .
H20B H 0.2007 0.7149 0.1925 0.060 Uiso 1 1 calc R
H20C H 0.2795 0.7622 0.1427 0.060 Uiso 1 1 calc R

loop_
_atom_site_aniso_label
_atom_site_aniso_U_11
_atom_site_aniso_U_22
_atom_site_aniso_U_33
_atom_site_aniso_U_23
_atom_site_aniso_U_13
_atom_site_aniso_U_12
Cr1 0.0190(10) 0.0317(10) 0.0352(10) -0.0050(8) 0.0136(8) -0.0010(8)
Cl1 0.0264(16) 0.0424(16) 0.0508(17) -0.0102(14) 0.0214(13) -0.0039(13)
Cl2 0.0240(15) 0.0472(17) 0.0482(17) -0.0066(14) 0.0184(13) 0.0001(14)
N1 0.024(5) 0.029(5) 0.022(5) 0.006(4) 0.003(4) -0.009(4)
O1 0.022(4) 0.035(4) 0.040(4) -0.005(3) 0.003(3) 0.003(3)
S1 0.0332(17) 0.0359(16) 0.0460(17) 0.0007(14) 0.0208(14) 0.0025(14)
S2 0.0262(15) 0.0463(17) 0.0406(16) 0.0015(15) 0.0151(13) -0.0064(14)
C1 0.032(6) 0.044(7) 0.024(6) 0.011(5) 0.015(5) 0.003(5)
C2 0.069(9) 0.053(8) 0.042(7) 0.003(6) 0.025(7) -0.013(7)
C3 0.074(9) 0.067(9) 0.052(8) 0.015(7) 0.040(7) 0.010(8)
C4 0.076(9) 0.056(8) 0.083(9) 0.003(8) 0.057(8) -0.004(7)
C5 0.047(8) 0.058(8) 0.056(8) -0.015(6) 0.028(6) -0.012(6)
C6 0.035(7) 0.044(7) 0.045(7) -0.004(6) 0.017(6) -0.004(6)
C7 0.029(6) 0.054(7) 0.032(6) -0.009(5) 0.011(5) -0.007(5)
C8 0.039(7) 0.025(6) 0.039(7) -0.006(5) 0.019(6) -0.004(5)
C9 0.019(6) 0.046(7) 0.037(6) -0.016(5) 0.012(6) 0.000(5)
C10 0.046(7) 0.035(7) 0.055(7) 0.008(5) 0.036(6) 0.008(5)
C11 0.026(6) 0.031(6) 0.028(6) -0.005(5) 0.012(5) -0.008(5)
C12 0.035(7) 0.039(7) 0.046(7) 0.002(6) 0.014(6) 0.000(5)
C13 0.042(7) 0.045(7) 0.069(8) 0.004(7) 0.035(6) -0.013(6)
C14 0.032(7) 0.053(7) 0.047(7) 0.005(6) 0.022(6) -0.003(6)
C15 0.046(8) 0.047(7) 0.054(7) -0.013(6) 0.027(6) 0.002(6)
C16 0.045(7) 0.039(7) 0.039(7) 0.005(5) 0.023(6) -0.007(6)
C17 0.018(6) 0.055(7) 0.043(7) -0.014(6) -0.003(6) -0.004(5)
C18 0.061(8) 0.046(7) 0.037(7) -0.014(6) 0.014(6) 0.002(6)
C19 0.074(10) 0.094(10) 0.059(9) -0.024(8) 0.007(8) 0.042(8)
C20 0.041(8) 0.041(7) 0.057(8) -0.007(6) 0.011(6) 0.018(6)

loop_
_atom_type_symbol
_atom_type_description
_atom_type_scat_dispersion_real
_atom_type_scat_dispersion_imag
_atom_type_scat_source
C C 0.0033 0.0016 'International Tables Vol C Tables 4.2.6.8 and 6.1.1.4'
H H 0.0000 0.0000 'International Tables Vol C Tables 4.2.6.8 and 6.1.1.4'
N N 0.0061 0.0033 'International Tables Vol C Tables 4.2.6.8 and 6.1.1.4'
O O 0.0106 0.0060 'International Tables Vol C Tables 4.2.6.8 and 6.1.1.4'
Cr Cr 0.3209 0.6236 'International Tables Vol C Tables 4.2.6.8 and 6.1.1.4'
Cl Cl 0.1484 0.1585 'International Tables Vol C Tables 4.2.6.8 and 6.1.1.4'
S S 0.1246 0.1234 'International Tables Vol C Tables 4.2.6.8 and 6.1.1.4'

loop_
_geom_angle_atom_site_label_1
_geom_angle_atom_site_label_2
_geom_angle_atom_site_label_3
_geom_angle
O1 Cr1 N1 175.4(3)
O1 Cr1 Cl2 90.49(18)
N1 Cr1 Cl2 92.0(2)
O1 Cr1 Cl1 90.00(18)
N1 Cr1 Cl1 87.6(2)
Cl2 Cr1 Cl1 178.49(11)
C8 N1 C9 110.5(6)
C8 N1 Cr1 114.3(5)
C9 N1 Cr1 112.2(5)
C20 O1 C17 107.4(7)
C20 O1 Cr1 128.4(5)
C17 O1 Cr1 124.2(5)
C7 S1 C1 103.2(4)
C10 S2 C11 102.5(4)
C6 C1 C2 112.5(8)
C6 C1 S1 106.8(6)
C2 C1 S1 113.6(7)
C1 C2 C3 111.4(9)
C4 C3 C2 113.3(9)
C3 C4 C5 110.0(9)
C4 C5 C6 111.1(8)
C1 C6 C5 111.3(8)
C8 C7 S1 111.7(6)
N1 C8 C7 111.3(7)
N1 C9 C10 111.2(7)
C9 C10 S2 115.5(6)
C16 C11 C12 110.5(7)
C16 C11 S2 108.5(6)
C12 C11 S2 111.7(6)
C13 C12 C11 111.1(8)
C12 C13 C14 110.2(8)
C15 C14 C13 111.4(8)
C14 C15 C16 111.3(8)
C11 C16 C15 111.8(7)
O1 C17 C18 105.3(8)
C19 C18 C17 103.6(8)
C20 C19 C18 105.3(8)
O1 C20 C19 108.9(8)

loop_
_geom_bond_atom_site_label_1
_geom_bond_atom_site_label_2
_geom_bond_distance
Cr1 O1 2.098(6)
Cr1 N1 2.142(7)
Cr1 Cl2 2.372(3)
Cr1 Cl1 2.405(3)
N1 C8 1.469(10)
N1 C9 1.473(10)
O1 C20 1.421(10)
O1 C17 1.442(9)
S1 C7 1.815(9)
S1 C1 1.821(9)
S2 C10 1.805(9)
S2 C11 1.826(8)
C1 C6 1.489(11)
C1 C2 1.506(11)
C2 C3 1.506(13)
C3 C4 1.488(13)
C4 C5 1.515(12)
C5 C6 1.550(12)
C7 C8 1.512(11)
C9 C10 1.519(11)
C11 C16 1.496(10)
C11 C12 1.530(11)
C12 C13 1.528(11)
C13 C14 1.522(12)
C14 C15 1.518(12)
C15 C16 1.535(12)
C17 C18 1.499(11)
C18 C19 1.505(13)
C19 C20 1.478(12)

loop_
_geom_torsion_atom_site_label_1
_geom_torsion_atom_site_label_2
_geom_torsion_atom_site_label_3
_geom_torsion_atom_site_label_4
_geom_torsion
O1 Cr1 N1 C8 -177(3)
Cl2 Cr1 N1 C8 60.2(5)
Cl1 Cr1 N1 C8 -118.4(5)
O1 Cr1 N1 C9 56(4)
Cl2 Cr1 N1 C9 -66.6(5)
Cl1 Cr1 N1 C9 114.9(5)
N1 Cr1 O1 C20 -155(3)
Cl2 Cr1 O1 C20 -32.9(7)
Cl1 Cr1 O1 C20 145.6(7)
N1 Cr1 O1 C17 23(4)
Cl2 Cr1 O1 C17 145.6(6)
Cl1 Cr1 O1 C17 -35.8(6)
C7 S1 C1 C6 -162.7(6)
C7 S1 C1 C2 72.6(8)
C6 C1 C2 C3 52.6(12)
S1 C1 C2 C3 174.1(7)
C1 C2 C3 C4 -54.6(12)
C2 C3 C4 C5 56.2(12)
C3 C4 C5 C6 -55.3(12)
C2 C1 C6 C5 -52.9(11)
S1 C1 C6 C5 -178.2(7)
C4 C5 C6 C1 54.5(11)
C1 S1 C7 C8 147.4(7)
C9 N1 C8 C7 -172.3(7)
Cr1 N1 C8 C7 60.1(8)
S1 C7 C8 N1 -67.0(9)
C8 N1 C9 C10 172.1(7)
Cr1 N1 C9 C10 -59.1(8)
N1 C9 C10 S2 65.5(9)
C11 S2 C10 C9 75.6(7)
C10 S2 C11 C16 -166.8(6)
C10 S2 C11 C12 71.3(7)
C16 C11 C12 C13 57.5(10)
S2 C11 C12 C13 178.3(6)
C11 C12 C13 C14 -57.1(10)
C12 C13 C14 C15 55.8(11)
C13 C14 C15 C16 -54.5(11)
C12 C11 C16 C15 -55.9(11)
S2 C11 C16 C15 -178.7(7)
C14 C15 C16 C11 54.9(11)
C20 O1 C17 C18 29.0(10)
Cr1 O1 C17 C18 -149.8(6)
O1 C17 C18 C19 -30.4(11)
C17 C18 C19 C20 20.7(12)
C17 O1 C20 C19 -15.8(11)
Cr1 O1 C20 C19 162.9(7)
C18 C19 C20 O1 -3.7(13)
